data_4345075
loop_
_publ_author_name
'Kong, Lingbing'
'Lu, Wei'
'Yongxin, Li'
'Ganguly, Rakesh'
'Kinjo, Rei'

_publ_section_title
;
 Formation of Boron-Main-Group Element Bonds by Reactions with a
 Tricoordinate Organoboron L2PhB: (L = Oxazol-2-ylidene).
;
_journal_issue 10
_journal_name_full 'Inorganic chemistry'
_journal_page_first 5586
_journal_page_last 5593
_journal_paper_doi 10.1021/acs.inorgchem.6b02993
_journal_volume 56
_journal_year 2017
_chemical_formula_sum 'C19 H29 B Cl2 N2 O2'
_chemical_formula_weight 399.15
_space_group_crystal_system monoclinic
_space_group_IT_number 14
_space_group_name_Hall '-P 2ybc'
_space_group_name_H-M_alt 'P 1 21/c 1'
_symmetry_space_group_name_Hall '-P 2ybc'
_symmetry_space_group_name_H-M 'P 1 21/c 1'
_atom_sites_solution_hydrogens geom
_cell_angle_alpha 90
_cell_angle_beta 93.420(2)
_cell_angle_gamma 90
_cell_formula_units_Z 4
_cell_length_a 14.2917(6)
_cell_length_b 11.5030(4)
_cell_length_c 12.6384(5)
_cell_measurement_reflns_used 7436
_cell_measurement_temperature 103.(2)
_cell_measurement_theta_max 30.9950
_cell_measurement_theta_min 2.3961
_cell_volume 2074.02(14)
_computing_cell_refinement 'SAINT V8.34A (Bruker AXS Inc., 2013)'
_computing_data_collection 'APEX2 (Bruker AXS Inc., 2013)'
_computing_data_reduction 'SAINT V8.34A (Bruker AXS Inc., 2013)'
_computing_molecular_graphics 'XP (Bruker AXS Inc., 2013)'
_computing_publication_material 'APEX2 (Bruker AXS Inc., 2013)'
_computing_structure_refinement 'SHELXL-2013 (Sheldrick, 2013)'
_diffrn_ambient_temperature 103.(2)
_diffrn_detector_area_resol_mean 8.3333
_diffrn_measured_fraction_theta_full 0.997
_diffrn_measured_fraction_theta_max 0.997
_diffrn_measurement_device_type 'CCD area detector'
_diffrn_measurement_method 'phi and omega scans'
_diffrn_radiation_monochromator graphite
_diffrn_radiation_type MoK\a
_diffrn_radiation_wavelength 0.71073
_diffrn_reflns_av_R_equivalents 0.0750
_diffrn_reflns_av_unetI/netI 0.0639
_diffrn_reflns_limit_h_max 20
_diffrn_reflns_limit_h_min -19
_diffrn_reflns_limit_k_max 15
_diffrn_reflns_limit_k_min -16
_diffrn_reflns_limit_l_max 18
_diffrn_reflns_limit_l_min -17
_diffrn_reflns_number 34097
_diffrn_reflns_theta_full 31.04
_diffrn_reflns_theta_max 31.04
_diffrn_reflns_theta_min 2.74
_diffrn_source 'fine-focus sealed tube'
_exptl_absorpt_coefficient_mu 0.329
_exptl_absorpt_correction_T_max 0.96
_exptl_absorpt_correction_T_min 0.71
_exptl_absorpt_correction_type multi-scan
_exptl_absorpt_process_details 'SADABS V2012/1 (Bruker AXS Inc.)'
_exptl_crystal_colour colourless
_exptl_crystal_density_diffrn 1.278
_exptl_crystal_density_method 'not measured'
_exptl_crystal_description block
_exptl_crystal_F_000 848
_exptl_crystal_size_max 0.320
_exptl_crystal_size_mid 0.300
_exptl_crystal_size_min 0.120
_refine_diff_density_max 0.771
_refine_diff_density_min -0.965
_refine_ls_extinction_method none
_refine_ls_goodness_of_fit_ref 1.070
_refine_ls_hydrogen_treatment constr
_refine_ls_matrix_type full
_refine_ls_number_parameters 241
_refine_ls_number_reflns 6625
_refine_ls_number_restraints 0
_refine_ls_restrained_S_all 1.070
_refine_ls_R_factor_all 0.1069
_refine_ls_R_factor_gt 0.0697
_refine_ls_shift/su_max 0.000
_refine_ls_shift/su_mean 0.000
_refine_ls_structure_factor_coef Fsqd
_refine_ls_weighting_details 'w=1/[\s^2^(Fo^2^)+(0.0729P)^2^+3.2005P] where P=(Fo^2^+2Fc^2^)/3'
_refine_ls_weighting_scheme calc
_refine_ls_wR_factor_gt 0.1635
_refine_ls_wR_factor_ref 0.1821
_reflns_number_gt 4673
_reflns_number_total 6625
_reflns_threshold_expression 'I > 2\s(I)'
_cod_data_source_file ic6b02993_si_004.cif
_cod_data_source_block I
_cod_depositor_comments 'Adding full bibliography for 4345075--4345077.cif.'
_cod_database_code 4345075

loop_
_space_group_symop_operation_xyz
'x, y, z'
'-x, y+1/2, -z+1/2'
'-x, -y, -z'
'x, -y-1/2, z-1/2'

loop_
_atom_site_type_symbol
_atom_site_label
_atom_site_fract_x
_atom_site_fract_y
_atom_site_fract_z
_atom_site_U_iso_or_equiv
_atom_site_adp_type
_atom_site_calc_flag
_atom_site_refinement_flags_adp
_atom_site_refinement_flags_posn
_atom_site_occupancy
B B1 0.2951(2) 0.8896(2) 0.1455(2) 0.0172(5) Uani d . . 1
C C1 0.31212(17) 0.9776(2) 0.04658(19) 0.0167(5) Uani d . . 1
C C2 0.39746(19) 1.0795(3) -0.0679(2) 0.0281(6) Uani d . . 1
H H2A 0.4221 1.0286 -0.1229 0.034 Uiso calc U R 1
H H2B 0.4356 1.1514 -0.0625 0.034 Uiso calc U R 1
C C3 0.29423(18) 1.1077(2) -0.0932(2) 0.0222(5) Uani d . . 1
C C4 0.2646(2) 1.0943(3) -0.2096(2) 0.0362(8) Uani d . . 1
H H4A 0.2788 1.0153 -0.2328 0.054 Uiso calc U R 1
H H4B 0.2987 1.1505 -0.2511 0.054 Uiso calc U R 1
H H4C 0.1971 1.1085 -0.2203 0.054 Uiso calc U R 1
C C5 0.2667(2) 1.2256(2) -0.0497(3) 0.0294(6) Uani d . . 1
H H5A 0.1983 1.2337 -0.0559 0.044 Uiso calc U R 1
H H5B 0.2952 1.2875 -0.0902 0.044 Uiso calc U R 1
H H5C 0.2889 1.2315 0.025 0.044 Uiso calc U R 1
C C6 0.15215(16) 0.9891(2) -0.0384(2) 0.0179(5) Uani d . . 1
H H6A 0.1368 0.9311 0.0146 0.027 Uiso calc U R 1
H H6B 0.1367 0.9582 -0.1096 0.027 Uiso calc U R 1
H H6C 0.1159 1.06 -0.028 0.027 Uiso calc U R 1
C C7 0.20817(17) 0.9451(2) 0.20648(18) 0.0147(4) Uani d . . 1
C C8 0.10713(18) 1.0882(2) 0.2498(2) 0.0179(5) Uani d . . 1
H H8A 0.0544 1.0992 0.1963 0.021 Uiso calc U R 1
H H8B 0.1149 1.1598 0.2928 0.021 Uiso calc U R 1
C C9 0.09005(17) 0.9829(2) 0.32012(18) 0.0148(4) Uani d . . 1
C C10 0.12756(19) 0.9999(2) 0.43475(19) 0.0199(5) Uani d . . 1
H H10A 0.1179 0.9286 0.4751 0.03 Uiso calc U R 1
H H10B 0.0942 1.0643 0.4665 0.03 Uiso calc U R 1
H H10C 0.1947 1.0178 0.4363 0.03 Uiso calc U R 1
C C11 -0.01158(17) 0.9441(2) 0.3122(2) 0.0198(5) Uani d . . 1
H H11A -0.0294 0.9217 0.2389 0.03 Uiso calc U R 1
H H11B -0.0516 1.0081 0.3334 0.03 Uiso calc U R 1
H H11C -0.0194 0.8774 0.3591 0.03 Uiso calc U R 1
C C12 0.14839(18) 0.7730(2) 0.2964(2) 0.0181(5) Uani d . . 1
H H12A 0.1145 0.73 0.2392 0.027 Uiso calc U R 1
H H12B 0.1163 0.7634 0.3622 0.027 Uiso calc U R 1
H H12C 0.2125 0.743 0.3062 0.027 Uiso calc U R 1
C C13 0.38549(18) 0.8933(2) 0.2293(2) 0.0189(5) Uani d . . 1
C C14 0.4395(2) 0.7947(3) 0.2541(2) 0.0243(6) Uani d . . 1
H H14 0.4237 0.723 0.2203 0.029 Uiso calc U R 1
C C15 0.5164(2) 0.7996(3) 0.3277(2) 0.0309(7) Uani d . . 1
H H15 0.5519 0.7313 0.3434 0.037 Uiso calc U R 1
C C16 0.5411(2) 0.9026(3) 0.3780(2) 0.0314(7) Uani d . . 1
H H16 0.5936 0.9055 0.4277 0.038 Uiso calc U R 1
C C17 0.4886(2) 1.0018(3) 0.3554(2) 0.0286(6) Uani d . . 1
H H17 0.5047 1.073 0.3898 0.034 Uiso calc U R 1
C C18 0.41194(19) 0.9964(2) 0.2817(2) 0.0232(5) Uani d . . 1
H H18 0.3766 1.065 0.2667 0.028 Uiso calc U R 1
C C20 0.2689(2) 0.7618(2) 0.0969(2) 0.0236(5) Uani d . . 1
H H20A 0.2037 0.7623 0.0657 0.028 Uiso calc U R 1
H H20B 0.2731 0.7033 0.1544 0.028 Uiso calc U R 1
Cl Cl1 0.00645(4) 0.76813(5) 0.05077(5) 0.01849(14) Uani d . . 1
Cl Cl2 0.34861(5) 0.72326(7) -0.00401(6) 0.03199(19) Uani d . . 1
N N1 0.25224(14) 1.01593(18) -0.02693(16) 0.0156(4) Uani d . . 1
N N2 0.15127(14) 0.89651(16) 0.26871(15) 0.0129(4) Uani d . . 1
O O1 0.39795(12) 1.01937(18) 0.03472(14) 0.0232(4) Uani d . . 1
O O2 0.19393(12) 1.05995(15) 0.19849(14) 0.0190(4) Uani d . . 1

loop_
_atom_site_aniso_label
_atom_site_aniso_U_11
_atom_site_aniso_U_22
_atom_site_aniso_U_33
_atom_site_aniso_U_12
_atom_site_aniso_U_13
_atom_site_aniso_U_23
B1 0.0197(13) 0.0162(12) 0.0168(13) 0.0048(10) 0.0098(10) 0.0040(10)
C1 0.0138(11) 0.0203(11) 0.0169(11) 0.0058(9) 0.0080(9) 0.0023(9)
C2 0.0160(12) 0.0467(18) 0.0226(13) 0.0036(11) 0.0082(10) 0.0184(12)
C3 0.0141(12) 0.0301(14) 0.0229(13) 0.0004(10) 0.0063(10) 0.0124(11)
C4 0.0246(15) 0.063(2) 0.0214(14) -0.0006(14) 0.0069(11) 0.0155(14)
C5 0.0207(13) 0.0228(13) 0.0449(18) -0.0029(11) 0.0040(12) 0.0137(13)
C6 0.0130(11) 0.0179(11) 0.0230(12) 0.0007(9) 0.0036(9) 0.0033(9)
C7 0.0169(11) 0.0139(10) 0.0138(11) 0.0046(8) 0.0041(9) 0.0023(8)
C8 0.0215(12) 0.0148(11) 0.0187(12) 0.0061(9) 0.0118(9) 0.0024(9)
C9 0.0175(11) 0.0140(10) 0.0138(11) 0.0036(8) 0.0088(9) -0.0011(8)
C10 0.0286(13) 0.0181(11) 0.0134(11) 0.0024(10) 0.0055(10) -0.0019(9)
C11 0.0163(12) 0.0252(12) 0.0190(12) 0.0019(9) 0.0090(9) 0.0010(10)
C12 0.0219(12) 0.0125(10) 0.0205(12) 0.0013(9) 0.0064(9) 0.0017(9)
C13 0.0194(12) 0.0244(12) 0.0140(11) 0.0037(9) 0.0095(9) 0.0035(9)
C14 0.0254(14) 0.0274(14) 0.0207(13) 0.0074(11) 0.0064(10) 0.0034(10)
C15 0.0290(15) 0.0406(17) 0.0236(14) 0.0127(13) 0.0058(11) 0.0067(12)
C16 0.0235(14) 0.0502(19) 0.0207(14) 0.0014(13) 0.0033(11) 0.0052(13)
C17 0.0280(15) 0.0371(16) 0.0212(13) -0.0070(12) 0.0040(11) 0.0009(12)
C18 0.0261(14) 0.0253(13) 0.0189(12) 0.0005(10) 0.0064(10) 0.0023(10)
C20 0.0252(13) 0.0229(12) 0.0235(13) 0.0083(10) 0.0091(10) -0.0029(10)
Cl1 0.0168(3) 0.0158(3) 0.0236(3) -0.0003(2) 0.0070(2) -0.0032(2)
Cl2 0.0348(4) 0.0385(4) 0.0233(3) 0.0144(3) 0.0079(3) -0.0072(3)
N1 0.0122(9) 0.0184(10) 0.0169(10) 0.0029(7) 0.0070(7) 0.0053(8)
N2 0.0155(9) 0.0112(8) 0.0124(9) 0.0030(7) 0.0057(7) -0.0005(7)
O1 0.0126(8) 0.0380(11) 0.0195(9) 0.0033(7) 0.0055(7) 0.0124(8)
O2 0.0207(9) 0.0144(8) 0.0231(9) 0.0036(7) 0.0126(7) 0.0044(7)

loop_
_atom_type_symbol
_atom_type_description
_atom_type_scat_dispersion_real
_atom_type_scat_dispersion_imag
_atom_type_scat_source
C C 0.0033 0.0016 'International Tables Vol C Tables 4.2.6.8 and 6.1.1.4'
H H 0.0000 0.0000 'International Tables Vol C Tables 4.2.6.8 and 6.1.1.4'
B B 0.0013 0.0007 'International Tables Vol C Tables 4.2.6.8 and 6.1.1.4'
N N 0.0061 0.0033 'International Tables Vol C Tables 4.2.6.8 and 6.1.1.4'
O O 0.0106 0.0060 'International Tables Vol C Tables 4.2.6.8 and 6.1.1.4'
Cl Cl 0.1484 0.1585 'International Tables Vol C Tables 4.2.6.8 and 6.1.1.4'

loop_
_geom_angle_atom_site_label_1
_geom_angle_atom_site_label_2
_geom_angle_atom_site_label_3
_geom_angle
C13 B1 C20 115.2(2)
C13 B1 C7 106.3(2)
C20 B1 C7 111.5(2)
C13 B1 C1 109.5(2)
C20 B1 C1 108.2(2)
C7 B1 C1 105.72(19)
N1 C1 O1 111.6(2)
N1 C1 B1 129.2(2)
O1 C1 B1 119.2(2)
O1 C2 C3 103.81(19)
O1 C2 H2A 111.0
C3 C2 H2A 111.0
O1 C2 H2B 111.0
C3 C2 H2B 111.0
H2A C2 H2B 109.0
N1 C3 C4 112.0(2)
N1 C3 C5 107.8(2)
C4 C3 C5 112.2(3)
N1 C3 C2 98.5(2)
C4 C3 C2 113.2(2)
C5 C3 C2 112.4(3)
C3 C4 H4A 109.5
C3 C4 H4B 109.5
H4A C4 H4B 109.5
C3 C4 H4C 109.5
H4A C4 H4C 109.5
H4B C4 H4C 109.5
C3 C5 H5A 109.5
C3 C5 H5B 109.5
H5A C5 H5B 109.5
C3 C5 H5C 109.5
H5A C5 H5C 109.5
H5B C5 H5C 109.5
N1 C6 H6A 109.5
N1 C6 H6B 109.5
H6A C6 H6B 109.5
N1 C6 H6C 109.5
H6A C6 H6C 109.5
H6B C6 H6C 109.5
N2 C7 O2 112.0(2)
N2 C7 B1 130.0(2)
O2 C7 B1 117.84(19)
O2 C8 C9 104.45(18)
O2 C8 H8A 110.9
C9 C8 H8A 110.9
O2 C8 H8B 110.9
C9 C8 H8B 110.9
H8A C8 H8B 108.9
N2 C9 C11 111.0(2)
N2 C9 C10 108.40(19)
C11 C9 C10 112.41(19)
N2 C9 C8 98.94(17)
C11 C9 C8 112.3(2)
C10 C9 C8 113.0(2)
C9 C10 H10A 109.5
C9 C10 H10B 109.5
H10A C10 H10B 109.5
C9 C10 H10C 109.5
H10A C10 H10C 109.5
H10B C10 H10C 109.5
C9 C11 H11A 109.5
C9 C11 H11B 109.5
H11A C11 H11B 109.5
C9 C11 H11C 109.5
H11A C11 H11C 109.5
H11B C11 H11C 109.5
N2 C12 H12A 109.5
N2 C12 H12B 109.5
H12A C12 H12B 109.5
N2 C12 H12C 109.5
H12A C12 H12C 109.5
H12B C12 H12C 109.5
C14 C13 C18 116.9(3)
C14 C13 B1 122.3(2)
C18 C13 B1 120.9(2)
C13 C14 C15 121.3(3)
C13 C14 H14 119.4
C15 C14 H14 119.4
C16 C15 C14 120.7(3)
C16 C15 H15 119.7
C14 C15 H15 119.7
C15 C16 C17 119.4(3)
C15 C16 H16 120.3
C17 C16 H16 120.3
C16 C17 C18 119.7(3)
C16 C17 H17 120.2
C18 C17 H17 120.2
C17 C18 C13 122.1(3)
C17 C18 H18 118.9
C13 C18 H18 118.9
B1 C20 Cl2 110.23(18)
B1 C20 H20A 109.6
Cl2 C20 H20A 109.6
B1 C20 H20B 109.6
Cl2 C20 H20B 109.6
H20A C20 H20B 108.1
C1 N1 C6 126.7(2)
C1 N1 C3 111.7(2)
C6 N1 C3 121.1(2)
C7 N2 C12 126.4(2)
C7 N2 C9 112.47(19)
C12 N2 C9 120.97(18)
C1 O1 C2 108.2(2)
C7 O2 C8 108.24(17)

loop_
_geom_bond_atom_site_label_1
_geom_bond_atom_site_label_2
_geom_bond_distance
B1 C13 1.622(4)
B1 C20 1.628(4)
B1 C7 1.631(3)
B1 C1 1.638(4)
C1 N1 1.302(3)
C1 O1 1.334(3)
C2 O1 1.470(3)
C2 C3 1.526(4)
C2 H2A 0.99
C2 H2B 0.99
C3 N1 1.495(3)
C3 C4 1.514(4)
C3 C5 1.524(4)
C4 H4A 0.98
C4 H4B 0.98
C4 H4C 0.98
C5 H5A 0.98
C5 H5B 0.98
C5 H5C 0.98
C6 N1 1.462(3)
C6 H6A 0.98
C6 H6B 0.98
C6 H6C 0.98
C7 N2 1.292(3)
C7 O2 1.339(3)
C8 O2 1.470(3)
C8 C9 1.530(3)
C8 H8A 0.99
C8 H8B 0.99
C9 N2 1.498(3)
C9 C11 1.517(3)
C9 C10 1.527(3)
C10 H10A 0.98
C10 H10B 0.98
C10 H10C 0.98
C11 H11A 0.98
C11 H11B 0.98
C11 H11C 0.98
C12 N2 1.464(3)
C12 H12A 0.98
C12 H12B 0.98
C12 H12C 0.98
C13 C14 1.396(4)
C13 C18 1.400(4)
C14 C15 1.397(4)
C14 H14 0.95
C15 C16 1.380(5)
C15 H15 0.95
C16 C17 1.386(4)
C16 H16 0.95
C17 C18 1.396(4)
C17 H17 0.95
C18 H18 0.95
C20 Cl2 1.815(3)
C20 H20A 0.99
C20 H20B 0.99
